data_1001005
loop_
_publ_author_name
'Gasperin, M'

_publ_section_title
;
Synthese d'une nouvelle famille d'oxydes doubles: A~8~^+^ B~22~^5+^
O~59~ structure du compose a thallium et niobium
;
_journal_coden_ASTM ACBCAR
_journal_name_full 'Acta Crystallographica B (24,1968-38,1982)'
_journal_page_first 398
_journal_page_last 402
_journal_paper_doi 10.1107/S0567740877003744
_journal_volume 33
_journal_year 1977
_chemical_formula_structural 'TL10.5 NB33 O88.5 (H2 O)1.5'
_chemical_formula_sum 'H3 Nb33 O90 Tl10.5'
_chemical_name_systematic
;
Niobium thallium oxide hydrate (33/10.5/88.5/1.5)
;
_space_group_IT_number 166
_symmetry_cell_setting trigonal
_symmetry_space_group_name_Hall '-R 3 2"'
_symmetry_space_group_name_H-M 'R -3 m :H'
_cell_angle_alpha 90
_cell_angle_beta 90
_cell_angle_gamma 120
_cell_formula_units_Z 1
_cell_length_a 7.51(2)
_cell_length_b 7.51(2)
_cell_length_c 43.29(4)
_cell_volume 2114.5
_refine_ls_R_factor_all 0.07
_cod_original_sg_symbol_H-M 'R -3 m H'
_cod_database_code 1001005

loop_
_symmetry_equiv_pos_as_xyz
x,y,z
-y,x-y,z
y-x,-x,z
-y,-x,z
x,x-y,z
y-x,y,z
-x,-y,-z
y,y-x,-z
x-y,x,-z
y,x,-z
-x,y-x,-z
x-y,-y,-z
1/3+x,2/3+y,2/3+z
2/3+x,1/3+y,1/3+z
1/3-y,2/3+x-y,2/3+z
2/3-y,1/3+x-y,1/3+z
1/3-x+y,2/3-x,2/3+z
2/3-x+y,1/3-x,1/3+z
1/3-y,2/3-x,2/3+z
2/3-y,1/3-x,1/3+z
1/3+x,2/3+x-y,2/3+z
2/3+x,1/3+x-y,1/3+z
1/3-x+y,2/3+y,2/3+z
2/3-x+y,1/3+y,1/3+z
1/3-x,2/3-y,2/3-z
2/3-x,1/3-y,1/3-z
1/3+y,2/3-x+y,2/3-z
2/3+y,1/3-x+y,1/3-z
1/3+x-y,2/3+x,2/3-z
2/3+x-y,1/3+x,1/3-z
1/3+y,2/3+x,2/3-z
2/3+y,1/3+x,1/3-z
1/3-x,2/3-x+y,2/3-z
2/3-x,1/3-x+y,1/3-z
1/3+x-y,2/3-y,2/3-z
2/3+x-y,1/3-y,1/3-z

loop_
_atom_site_label
_atom_site_type_symbol
_atom_site_symmetry_multiplicity
_atom_site_Wyckoff_symbol
_atom_site_fract_x
_atom_site_fract_y
_atom_site_fract_z
_atom_site_occupancy
_atom_site_attached_hydrogens
_atom_site_calc_flag
Nb1 Nb5+ 9 d 0.5 0. 0.5 1. 0 d
Nb2 Nb5+ 6 c 0. 0. 0.0996(1) 1. 0 d
Nb3 Nb5+ 18 h 0.4992(2) -0.4992(2) 0.3042 1. 0 d
O1 O2- 18 h 0.5234(10) -0.5234(10) 0.3528(3) 1. 0 d
O2 O2- 18 h 0.5431(10) -0.5431(10) 0.2645(3) 1. 0 d
O3 O2- 18 h 0.2162(10) -0.2162(10) 0.3032(3) 1. 0 d
O4 O2- 18 h 0.2098(12) -0.2098(12) 0.4923(4) 1. 3 d
O5 O2- 18 h 0.2120(11) -0.2120(11) 0.7893(3) 1. 0 d
Tl1 Tl1+ 6 c 0. 0. 0.2799(1) 0.8 0 d
Tl2 Tl1+ 18 h 0.1315(12) -0.1315(12) 0.4350(4) 0.04 0 d
Tl3 Tl1+ 18 h 0.0783(15) -0.0783(15) 0.4427(4) 0.12 0 d
Tl4 Tl1+ 18 h -0.0472(15) 0.0472(15) 0.4553(4) 0.17 0 d
H1 H1+ 18 h -1. -1. -1. 0.25 0 dum

loop_
_atom_type_symbol
_atom_type_oxidation_number
Nb5+ 5.000
O2- -2.000
Tl1+ 1.000
H1+ 1.000
